data_7109863
loop_
_publ_author_name
'Xiaoping Yang'
'Michael M. Oye'
'Richard A. Jones'
'Shaoming Huang'

_publ_section_title
;
 Anion dependent self-assembly of a linear hexanuclear Yb(III) salen
 complex with enhanced near-infrared (NIR) luminescence properties
;
_journal_name_full Chem.Commun.
_journal_page_first 9579
_journal_paper_doi 10.1039/c3cc45651j
_journal_volume 49
_journal_year 2013
_chemical_formula_moiety 'C66 H68 N9 O13 Yb2, N O3'
_chemical_formula_sum 'C66 H68 N10 O16 Yb2'
_chemical_formula_weight 1603.38
_chemical_name_systematic
; 
 ? 
;
_space_group_IT_number 14
_symmetry_cell_setting monoclinic
_symmetry_space_group_name_Hall '-P 2ybc'
_symmetry_space_group_name_H-M 'P 1 21/c 1'
_atom_sites_solution_hydrogens geom
_atom_sites_solution_primary direct
_atom_sites_solution_secondary difmap
_audit_creation_method SHELXL-97
_cell_angle_alpha 90.00
_cell_angle_beta 98.33(3)
_cell_angle_gamma 90.00
_cell_formula_units_Z 4
_cell_length_a 22.211(4)
_cell_length_b 10.184(2)
_cell_length_c 29.121(6)
_cell_measurement_reflns_used 20261
_cell_measurement_temperature 153(2)
_cell_measurement_theta_max 27.48
_cell_measurement_theta_min 2.91
_cell_volume 6518(2)
_computing_cell_refinement 'Collect software, Nonius B.V. 1998'
_computing_data_collection 'Collect software, Nonius B.V. 1998'
_computing_data_reduction
;
DENZO and Scalepack (Otwinoski and Minor, 1997)
;
_computing_molecular_graphics 'XL SHELXTL/PC, Siemens Analytical'
_computing_structure_refinement 'XL SHELXTL/PC, Siemens Analytical'
_computing_structure_solution
;

SIR97 - Altomare A., Burla M.C., Camalli M., Cascarano G.L., Giacovazzo C., 
Guagliardi A., Moliterni A.G.G., Polidori G.,Spagna R.
;
_diffrn_ambient_temperature 153(2)
_diffrn_measured_fraction_theta_full 0.986
_diffrn_measured_fraction_theta_max 0.986
_diffrn_measurement_device_type CCD
_diffrn_measurement_method \w-scans
_diffrn_radiation_monochromator graphite
_diffrn_radiation_source 'fine-focus sealed tube'
_diffrn_radiation_type MoK\a
_diffrn_radiation_wavelength 0.71073
_diffrn_reflns_av_R_equivalents 0.0373
_diffrn_reflns_av_sigmaI/netI 0.0356
_diffrn_reflns_limit_h_max 25
_diffrn_reflns_limit_h_min -26
_diffrn_reflns_limit_k_max 11
_diffrn_reflns_limit_k_min -12
_diffrn_reflns_limit_l_max 34
_diffrn_reflns_limit_l_min -34
_diffrn_reflns_number 35005
_diffrn_reflns_theta_full 25.00
_diffrn_reflns_theta_max 25.00
_diffrn_reflns_theta_min 3.15
_exptl_absorpt_coefficient_mu 2.929
_exptl_absorpt_correction_T_max 0.7389
_exptl_absorpt_correction_T_min 0.5651
_exptl_absorpt_correction_type gaussian
_exptl_absorpt_process_details
;
Absorption correction given as Gaussian
;
_exptl_crystal_colour Yellow
_exptl_crystal_density_diffrn 1.634
_exptl_crystal_density_method 'not measured'
_exptl_crystal_description Block
_exptl_crystal_F_000 3208
_exptl_crystal_size_max 0.22
_exptl_crystal_size_mid 0.18
_exptl_crystal_size_min 0.11
_refine_diff_density_max 1.292
_refine_diff_density_min -0.835
_refine_diff_density_rms 0.119
_refine_ls_extinction_method none
_refine_ls_goodness_of_fit_ref 1.117
_refine_ls_hydrogen_treatment constr
_refine_ls_matrix_type full
_refine_ls_number_parameters 847
_refine_ls_number_reflns 11313
_refine_ls_number_restraints 0
_refine_ls_restrained_S_all 1.117
_refine_ls_R_factor_all 0.0390
_refine_ls_R_factor_gt 0.0304
_refine_ls_shift/su_max 0.002
_refine_ls_shift/su_mean 0.000
_refine_ls_structure_factor_coef Fsqd
_refine_ls_weighting_details 'calc w=1/[\s^2^(Fo^2^)+(0.0204P)^2^+29.8058P] where P=(Fo^2^+2Fc^2^)/3'
_refine_ls_weighting_scheme calc
_refine_ls_wR_factor_gt 0.0718
_refine_ls_wR_factor_ref 0.0816
_reflns_number_gt 10105
_reflns_number_total 11313
_reflns_threshold_expression >2sigma(I)
_cod_data_source_file c3cc45651j.txt
_cod_data_source_block complex-3
_cod_original_sg_symbol_Hall -P2ybc
_cod_original_sg_symbol_H-M P2(1)/c
_cod_database_code 7109863

loop_
_symmetry_equiv_pos_as_xyz
'x, y, z'
'-x, y+1/2, -z+1/2'
'-x, -y, -z'
'x, -y-1/2, z-1/2'

loop_
_atom_site_label
_atom_site_type_symbol
_atom_site_fract_x
_atom_site_fract_y
_atom_site_fract_z
_atom_site_U_iso_or_equiv
_atom_site_adp_type
_atom_site_occupancy
_atom_site_symmetry_multiplicity
_atom_site_calc_flag
_atom_site_refinement_flags
Yb1 Yb 0.900180(9) 0.19173(2) 0.774685(7) 0.02344(6) Uani 1 1 d .
Yb2 Yb 0.697282(9) 0.864738(19) 0.491150(7) 0.02185(6) Uani 1 1 d .
N1 N 0.89292(18) -0.0292(4) 0.80615(14) 0.0287(9) Uani 1 1 d .
N2 N 0.87200(18) 0.0301(4) 0.71240(14) 0.0273(9) Uani 1 1 d .
N3 N 0.7703(2) 0.3749(6) 0.6811(2) 0.0586(15) Uani 1 1 d .
N4 N 0.8083(2) 0.6498(6) 0.60641(17) 0.0546(15) Uani 1 1 d .
N5 N 0.72807(19) 1.0410(4) 0.54676(14) 0.0308(9) Uani 1 1 d .
N6 N 0.72985(17) 1.0620(4) 0.45275(14) 0.0266(9) Uani 1 1 d .
N7 N 0.51844(19) 0.8239(4) 0.50649(14) 0.0286(9) Uani 1 1 d .
N8 N 0.50568(19) 0.5671(4) 0.59444(14) 0.0288(9) Uani 1 1 d .
N9 N 1.0295(2) 0.1355(4) 0.78494(16) 0.0336(10) Uani 1 1 d .
N10 N 0.3556(2) 0.6067(5) 0.44175(17) 0.0392(11) Uani 1 1 d .
O1 O 0.88536(17) 0.2179(3) 0.84591(12) 0.0353(8) Uani 1 1 d .
O2 O 0.91127(18) 0.2932(3) 0.70955(12) 0.0366(9) Uani 1 1 d .
O3 O 0.80241(15) 0.2315(4) 0.75485(12) 0.0337(8) Uani 1 1 d .
H3C H 0.8113 0.3097 0.7550 0.040 Uiso 1 1 calc R
O4 O 0.78484(15) 0.7799(3) 0.52755(13) 0.0344(8) Uani 1 1 d .
H4A H 0.7758 0.7029 0.5219 0.041 Uiso 1 1 calc R
O5 O 0.65604(15) 0.8141(3) 0.55320(11) 0.0284(7) Uani 1 1 d .
O6 O 0.71672(17) 0.8049(3) 0.42378(12) 0.0353(8) Uani 1 1 d .
O7 O 0.60489(14) 0.9341(3) 0.46640(11) 0.0300(8) Uani 1 1 d .
H7C H 0.5900 0.8896 0.4854 0.036 Uiso 1 1 calc R
O8 O 0.5355(2) 0.5704(5) 0.68209(14) 0.0605(13) Uani 1 1 d .
H8E H 0.5176 0.6348 0.6700 0.091 Uiso 1 1 calc R
O9 O 1.00876(17) 0.2080(4) 0.81389(14) 0.0453(10) Uani 1 1 d .
O10 O 0.99219(17) 0.0843(4) 0.75446(14) 0.0419(9) Uani 1 1 d .
O11 O 1.08459(16) 0.1145(4) 0.78676(15) 0.0458(10) Uani 1 1 d .
O12 O 0.91735(16) 0.4168(3) 0.78949(12) 0.0332(8) Uani 1 1 d .
H12B H 0.8840 0.4462 0.7785 0.040 Uiso 1 1 calc R
O13 O 0.66820(16) 0.6408(3) 0.48396(12) 0.0326(8) Uani 1 1 d .
H13C H 0.6700 0.6178 0.5111 0.039 Uiso 1 1 calc R
O14 O 0.3283(2) 0.4990(4) 0.43558(15) 0.0564(12) Uani 1 1 d .
O15 O 0.38690(19) 0.6290(4) 0.47928(16) 0.0519(11) Uani 1 1 d .
O16 O 0.3506(2) 0.6898(5) 0.41057(18) 0.0713(15) Uani 1 1 d .
C1 C 0.8817(2) 0.1557(5) 0.88429(17) 0.0304(11) Uani 1 1 d .
C2 C 0.8772(2) 0.2249(6) 0.92542(17) 0.0361(12) Uani 1 1 d .
H2A H 0.8769 0.3162 0.9250 0.043 Uiso 1 1 calc R
C3 C 0.8731(3) 0.1600(7) 0.9662(2) 0.0479(15) Uani 1 1 d .
H3B H 0.8706 0.2080 0.9930 0.057 Uiso 1 1 calc R
C4 C 0.8727(3) 0.0235(7) 0.9679(2) 0.0574(18) Uani 1 1 d .
H4B H 0.8695 -0.0195 0.9956 0.069 Uiso 1 1 calc R
C5 C 0.8769(3) -0.0462(7) 0.9289(2) 0.0536(17) Uani 1 1 d .
H5A H 0.8765 -0.1374 0.9301 0.064 Uiso 1 1 calc R
C6 C 0.8817(2) 0.0164(5) 0.88687(18) 0.0335(12) Uani 1 1 d .
C7 C 0.8859(2) -0.0659(5) 0.84757(18) 0.0326(12) Uani 1 1 d .
H7B H 0.8833 -0.1559 0.8524 0.039 Uiso 1 1 calc R
C8 C 0.8938(2) -0.1353(5) 0.77159(17) 0.0310(11) Uani 1 1 d .
H8B H 0.8810 -0.2177 0.7838 0.037 Uiso 1 1 calc R
H8C H 0.9345 -0.1462 0.7638 0.037 Uiso 1 1 calc R
C9 C 0.8502(2) -0.0947(5) 0.72917(19) 0.0354(12) Uani 1 1 d .
H9A H 0.8488 -0.1613 0.7053 0.042 Uiso 1 1 calc R
H9B H 0.8095 -0.0838 0.7371 0.042 Uiso 1 1 calc R
C10 C 0.8797(2) 0.0347(5) 0.66998(17) 0.0302(11) Uani 1 1 d .
H10A H 0.8675 -0.0388 0.6521 0.036 Uiso 1 1 calc R
C11 C 0.9053(2) 0.1421(5) 0.64659(17) 0.0292(11) Uani 1 1 d .
C12 C 0.9172(3) 0.1185(6) 0.60112(19) 0.0396(13) Uani 1 1 d .
H12A H 0.9051 0.0392 0.5868 0.047 Uiso 1 1 calc R
C13 C 0.9463(3) 0.2095(6) 0.5773(2) 0.0456(15) Uani 1 1 d .
H13A H 0.9537 0.1921 0.5473 0.055 Uiso 1 1 calc R
C14 C 0.9643(3) 0.3269(6) 0.59842(19) 0.0429(14) Uani 1 1 d .
H14A H 0.9840 0.3890 0.5825 0.052 Uiso 1 1 calc R
C15 C 0.9533(3) 0.3533(6) 0.64296(18) 0.0385(13) Uani 1 1 d .
H15A H 0.9664 0.4327 0.6567 0.046 Uiso 1 1 calc R
C16 C 0.9229(2) 0.2635(5) 0.66802(17) 0.0292(11) Uani 1 1 d .
C17 C 0.7454(2) 0.2190(5) 0.75931(17) 0.0264(10) Uani 1 1 d .
C18 C 0.7264(3) 0.1408(5) 0.7946(2) 0.0399(13) Uani 1 1 d .
H18A H 0.7553 0.0981 0.8158 0.048 Uiso 1 1 calc R
C19 C 0.6660(3) 0.1275(6) 0.7979(2) 0.0544(17) Uani 1 1 d .
H19A H 0.6544 0.0744 0.8212 0.065 Uiso 1 1 calc R
C20 C 0.6211(3) 0.1914(7) 0.7674(3) 0.0614(19) Uani 1 1 d .
H20A H 0.5802 0.1824 0.7707 0.074 Uiso 1 1 calc R
C21 C 0.6377(3) 0.2670(6) 0.7327(3) 0.0546(17) Uani 1 1 d .
H21A H 0.6080 0.3082 0.7118 0.066 Uiso 1 1 calc R
C22 C 0.7000(2) 0.2830(5) 0.7285(2) 0.0371(13) Uani 1 1 d .
C23 C 0.7147(3) 0.3556(7) 0.6900(2) 0.0552(17) Uani 1 1 d .
H23A H 0.6829 0.3919 0.6697 0.066 Uiso 1 1 calc R
C24 C 0.7873(3) 0.4439(7) 0.6376(2) 0.063(2) Uani 1 1 d .
H24A H 0.8271 0.4160 0.6315 0.075 Uiso 1 1 calc R
H24B H 0.7575 0.4250 0.6106 0.075 Uiso 1 1 calc R
C25 C 0.7873(3) 0.5812(7) 0.6488(2) 0.0588(18) Uani 1 1 d .
H25A H 0.8153 0.5993 0.6769 0.071 Uiso 1 1 calc R
H25B H 0.7469 0.6103 0.6532 0.071 Uiso 1 1 calc R
C26 C 0.8649(3) 0.6746(6) 0.6016(2) 0.0492(16) Uani 1 1 d .
H26A H 0.8947 0.6443 0.6250 0.059 Uiso 1 1 calc R
C27 C 0.8851(2) 0.7427(5) 0.56468(18) 0.0302(11) Uani 1 1 d .
C28 C 0.9483(2) 0.7611(6) 0.56448(19) 0.0394(13) Uani 1 1 d .
H28A H 0.9759 0.7265 0.5885 0.047 Uiso 1 1 calc R
C29 C 0.9693(3) 0.8285(6) 0.5297(2) 0.0449(14) Uani 1 1 d .
H29A H 1.0108 0.8406 0.5300 0.054 Uiso 1 1 calc R
C30 C 0.9277(3) 0.8795(6) 0.4936(2) 0.0422(14) Uani 1 1 d .
H30A H 0.9420 0.9244 0.4695 0.051 Uiso 1 1 calc R
C31 C 0.8667(2) 0.8646(5) 0.49280(16) 0.0291(11) Uani 1 1 d .
H31A H 0.8402 0.9011 0.4685 0.035 Uiso 1 1 calc R
C32 C 0.8428(2) 0.7955(5) 0.52787(18) 0.0277(11) Uani 1 1 d .
C33 C 0.6655(2) 0.8356(5) 0.59794(16) 0.0282(11) Uani 1 1 d .
C34 C 0.6420(2) 0.7470(6) 0.62797(17) 0.0315(11) Uani 1 1 d .
H34A H 0.6211 0.6726 0.6158 0.038 Uiso 1 1 calc R
C35 C 0.6495(2) 0.7696(6) 0.67554(19) 0.0375(13) Uani 1 1 d .
H35A H 0.6341 0.7100 0.6951 0.045 Uiso 1 1 calc R
C36 C 0.6801(2) 0.8812(6) 0.69402(18) 0.0406(14) Uani 1 1 d .
H36A H 0.6845 0.8969 0.7258 0.049 Uiso 1 1 calc R
C37 C 0.7035(2) 0.9677(6) 0.66555(19) 0.0403(13) Uani 1 1 d .
H37A H 0.7237 1.0422 0.6782 0.048 Uiso 1 1 calc R
C38 C 0.6978(2) 0.9465(5) 0.61730(17) 0.0325(12) Uani 1 1 d .
C39 C 0.7239(2) 1.0444(5) 0.59025(18) 0.0323(12) Uani 1 1 d .
H39A H 0.7395 1.1189 0.6062 0.039 Uiso 1 1 calc R
C40 C 0.7579(3) 1.1541(5) 0.52879(19) 0.0364(12) Uani 1 1 d .
H40A H 0.8006 1.1352 0.5282 0.044 Uiso 1 1 calc R
H40B H 0.7550 1.2300 0.5485 0.044 Uiso 1 1 calc R
C41 C 0.7264(3) 1.1819(5) 0.48024(19) 0.0358(12) Uani 1 1 d .
H41A H 0.6842 1.2056 0.4809 0.043 Uiso 1 1 calc R
H41B H 0.7462 1.2541 0.4667 0.043 Uiso 1 1 calc R
C42 C 0.7467(2) 1.0769(5) 0.41252(18) 0.0300(11) Uani 1 1 d .
H42A H 0.7559 1.1620 0.4043 0.036 Uiso 1 1 calc R
C43 C 0.7527(2) 0.9763(5) 0.37927(16) 0.0288(11) Uani 1 1 d .
C44 C 0.7739(3) 1.0124(6) 0.33771(19) 0.0414(13) Uani 1 1 d .
H44A H 0.7856 1.0988 0.3337 0.050 Uiso 1 1 calc R
C45 C 0.7776(3) 0.9229(7) 0.30329(19) 0.0464(15) Uani 1 1 d .
H45A H 0.7917 0.9483 0.2761 0.056 Uiso 1 1 calc R
C46 C 0.7603(3) 0.7944(6) 0.30929(19) 0.0442(14) Uani 1 1 d .
H46A H 0.7614 0.7342 0.2854 0.053 Uiso 1 1 calc R
C47 C 0.7415(2) 0.7538(6) 0.35000(18) 0.0381(13) Uani 1 1 d .
H47A H 0.7319 0.6659 0.3537 0.046 Uiso 1 1 calc R
C48 C 0.7364(2) 0.8432(5) 0.38604(18) 0.0300(11) Uani 1 1 d .
C49 C 0.5644(2) 0.9519(4) 0.42953(16) 0.0241(10) Uani 1 1 d .
C50 C 0.5797(2) 1.0182(5) 0.39074(17) 0.0313(11) Uani 1 1 d .
H50A H 0.6192 1.0482 0.3906 0.038 Uiso 1 1 calc R
C51 C 0.5359(2) 1.0389(6) 0.35269(18) 0.0371(13) Uani 1 1 d .
H51A H 0.5463 1.0850 0.3274 0.045 Uiso 1 1 calc R
C52 C 0.4767(2) 0.9926(6) 0.35109(18) 0.0381(13) Uani 1 1 d .
H52A H 0.4483 1.0053 0.3247 0.046 Uiso 1 1 calc R
C53 C 0.4608(2) 0.9280(5) 0.38884(18) 0.0326(12) Uani 1 1 d .
H53A H 0.4212 0.8974 0.3881 0.039 Uiso 1 1 calc R
C54 C 0.5038(2) 0.9075(5) 0.42884(16) 0.0257(10) Uani 1 1 d .
C55 C 0.4834(2) 0.8475(5) 0.46778(16) 0.0269(10) Uani 1 1 d .
H55A H 0.4426 0.8238 0.4654 0.032 Uiso 1 1 calc R
C56 C 0.4971(2) 0.7626(5) 0.54677(17) 0.0297(11) Uani 1 1 d .
H56A H 0.4535 0.7743 0.5447 0.036 Uiso 1 1 calc R
H56B H 0.5163 0.8050 0.5750 0.036 Uiso 1 1 calc R
C57 C 0.5123(2) 0.6166(5) 0.54876(17) 0.0315(11) Uani 1 1 d .
H57A H 0.4850 0.5698 0.5253 0.038 Uiso 1 1 calc R
H57B H 0.5536 0.6031 0.5427 0.038 Uiso 1 1 calc R
C58 C 0.4689(2) 0.4725(5) 0.59838(17) 0.0293(11) Uani 1 1 d .
H58A H 0.4465 0.4367 0.5719 0.035 Uiso 1 1 calc R
C59 C 0.4616(2) 0.4202(5) 0.64360(17) 0.0306(11) Uani 1 1 d .
C60 C 0.4212(3) 0.3177(5) 0.6474(2) 0.0417(13) Uani 1 1 d .
H60A H 0.3978 0.2843 0.6209 0.050 Uiso 1 1 calc R
C61 C 0.4155(3) 0.2649(6) 0.6905(2) 0.0488(15) Uani 1 1 d .
H61A H 0.3889 0.1956 0.6930 0.059 Uiso 1 1 calc R
C62 C 0.4499(3) 0.3166(7) 0.7297(2) 0.0508(17) Uani 1 1 d .
H62A H 0.4465 0.2813 0.7586 0.061 Uiso 1 1 calc R
C63 C 0.4890(3) 0.4193(7) 0.7262(2) 0.0498(16) Uani 1 1 d .
H63A H 0.5113 0.4537 0.7530 0.060 Uiso 1 1 calc R
C64 C 0.4955(2) 0.4719(6) 0.68423(19) 0.0389(13) Uani 1 1 d .
C65 C 0.9396(3) 0.4860(5) 0.83115(18) 0.0380(13) Uani 1 1 d .
H65A H 0.9405 0.5784 0.8248 0.057 Uiso 1 1 calc R
H65B H 0.9800 0.4562 0.8427 0.057 Uiso 1 1 calc R
H65C H 0.9133 0.4698 0.8540 0.057 Uiso 1 1 calc R
C66 C 0.6947(3) 0.5414(5) 0.4584(2) 0.0524(17) Uani 1 1 d .
H66A H 0.6745 0.4593 0.4615 0.079 Uiso 1 1 calc R
H66B H 0.7372 0.5327 0.4703 0.079 Uiso 1 1 calc R
H66C H 0.6903 0.5657 0.4262 0.079 Uiso 1 1 calc R

loop_
_atom_site_aniso_label
_atom_site_aniso_U_11
_atom_site_aniso_U_22
_atom_site_aniso_U_33
_atom_site_aniso_U_23
_atom_site_aniso_U_13
_atom_site_aniso_U_12
Yb1 0.02752(12) 0.02069(11) 0.02330(11) -0.00029(8) 0.00771(8) -0.00015(8)
Yb2 0.02173(11) 0.02041(11) 0.02289(11) 0.00113(8) 0.00150(8) -0.00051(8)
N1 0.027(2) 0.026(2) 0.033(2) 0.0008(18) 0.0029(17) 0.0010(17)
N2 0.029(2) 0.022(2) 0.030(2) -0.0002(17) 0.0002(17) -0.0014(17)
N3 0.040(3) 0.072(4) 0.062(4) 0.034(3) 0.003(3) -0.013(3)
N4 0.040(3) 0.078(4) 0.040(3) 0.027(3) -0.012(2) -0.025(3)
N5 0.036(2) 0.025(2) 0.031(2) -0.0024(18) 0.0019(18) -0.0033(18)
N6 0.025(2) 0.024(2) 0.030(2) 0.0014(17) 0.0013(17) 0.0015(17)
N7 0.034(2) 0.026(2) 0.027(2) 0.0016(17) 0.0102(18) 0.0020(18)
N8 0.039(2) 0.024(2) 0.023(2) 0.0011(17) 0.0032(18) 0.0012(19)
N9 0.036(3) 0.025(2) 0.043(3) 0.002(2) 0.015(2) -0.0012(19)
N10 0.046(3) 0.033(3) 0.042(3) 0.012(2) 0.014(2) 0.012(2)
O1 0.055(2) 0.0289(19) 0.0256(18) -0.0003(15) 0.0164(17) -0.0008(17)
O2 0.059(2) 0.0277(19) 0.0252(18) -0.0001(15) 0.0131(17) -0.0055(17)
O3 0.0294(19) 0.034(2) 0.038(2) 0.0049(16) 0.0072(16) 0.0001(15)
O4 0.0285(19) 0.030(2) 0.044(2) 0.0083(16) 0.0014(16) -0.0004(15)
O5 0.0302(18) 0.035(2) 0.0197(17) 0.0002(14) 0.0021(14) -0.0057(15)
O6 0.052(2) 0.0242(19) 0.0323(19) -0.0007(15) 0.0166(17) -0.0062(16)
O7 0.0225(17) 0.036(2) 0.0309(19) 0.0082(15) 0.0038(14) 0.0016(15)
O8 0.070(3) 0.077(3) 0.032(2) 0.005(2) 0.000(2) -0.035(3)
O9 0.037(2) 0.053(3) 0.043(2) -0.021(2) -0.0058(17) 0.0102(18)
O10 0.033(2) 0.050(2) 0.045(2) -0.0185(19) 0.0106(18) -0.0059(18)
O11 0.025(2) 0.041(2) 0.072(3) -0.001(2) 0.0098(19) 0.0018(17)
O12 0.040(2) 0.0287(19) 0.0306(19) -0.0026(15) 0.0051(16) 0.0013(16)
O13 0.042(2) 0.0245(18) 0.0328(19) -0.0001(15) 0.0126(16) -0.0029(15)
O14 0.086(3) 0.029(2) 0.048(3) 0.0050(19) -0.011(2) -0.006(2)
O15 0.049(3) 0.047(3) 0.059(3) 0.008(2) 0.005(2) -0.014(2)
O16 0.081(4) 0.058(3) 0.077(3) 0.038(3) 0.016(3) 0.005(3)
C1 0.020(2) 0.041(3) 0.031(3) 0.002(2) 0.006(2) 0.000(2)
C2 0.031(3) 0.050(3) 0.027(3) -0.002(2) 0.004(2) 0.000(2)
C3 0.041(3) 0.074(5) 0.030(3) -0.002(3) 0.011(3) 0.001(3)
C4 0.070(5) 0.073(5) 0.029(3) 0.019(3) 0.005(3) 0.003(4)
C5 0.076(5) 0.051(4) 0.036(3) 0.015(3) 0.014(3) -0.001(3)
C6 0.031(3) 0.038(3) 0.031(3) 0.008(2) 0.005(2) -0.003(2)
C7 0.028(3) 0.030(3) 0.039(3) 0.011(2) 0.000(2) 0.000(2)
C8 0.038(3) 0.020(3) 0.034(3) 0.000(2) -0.001(2) -0.002(2)
C9 0.040(3) 0.027(3) 0.037(3) 0.001(2) -0.001(2) -0.008(2)
C10 0.028(3) 0.032(3) 0.027(3) -0.007(2) -0.007(2) 0.003(2)
C11 0.025(3) 0.032(3) 0.029(3) 0.000(2) 0.002(2) 0.005(2)
C12 0.043(3) 0.043(3) 0.033(3) -0.010(2) 0.007(2) 0.005(3)
C13 0.048(4) 0.062(4) 0.030(3) -0.002(3) 0.017(3) 0.010(3)
C14 0.041(3) 0.059(4) 0.031(3) 0.012(3) 0.014(2) -0.005(3)
C15 0.046(3) 0.039(3) 0.030(3) -0.002(2) 0.005(2) -0.011(3)
C16 0.031(3) 0.032(3) 0.026(3) -0.001(2) 0.007(2) -0.001(2)
C17 0.027(3) 0.023(2) 0.029(3) -0.004(2) 0.002(2) -0.002(2)
C18 0.043(3) 0.032(3) 0.047(3) 0.005(3) 0.011(3) -0.004(2)
C19 0.060(4) 0.045(4) 0.064(4) 0.009(3) 0.029(4) -0.015(3)
C20 0.035(4) 0.063(5) 0.091(6) 0.008(4) 0.023(4) -0.010(3)
C21 0.033(3) 0.048(4) 0.083(5) 0.008(3) 0.008(3) -0.003(3)
C22 0.028(3) 0.039(3) 0.043(3) 0.008(3) 0.001(2) -0.003(2)
C23 0.042(4) 0.054(4) 0.065(4) 0.026(3) -0.006(3) -0.005(3)
C24 0.076(5) 0.059(4) 0.045(4) -0.012(3) -0.018(3) 0.023(4)
C25 0.046(4) 0.064(4) 0.062(4) -0.023(4) -0.012(3) 0.017(3)
C26 0.034(3) 0.055(4) 0.053(4) 0.017(3) -0.011(3) -0.006(3)
C27 0.028(3) 0.027(3) 0.034(3) 0.004(2) -0.001(2) 0.000(2)
C28 0.031(3) 0.047(3) 0.038(3) 0.001(3) -0.004(2) 0.004(3)
C29 0.025(3) 0.063(4) 0.048(3) -0.001(3) 0.009(3) -0.001(3)
C30 0.039(3) 0.054(4) 0.036(3) 0.003(3) 0.014(3) -0.007(3)
C31 0.028(3) 0.035(3) 0.022(2) 0.000(2) -0.006(2) 0.002(2)
C32 0.026(3) 0.021(2) 0.036(3) -0.001(2) 0.006(2) 0.001(2)
C33 0.023(2) 0.037(3) 0.025(3) -0.002(2) 0.0006(19) 0.006(2)
C34 0.024(3) 0.043(3) 0.028(3) 0.000(2) 0.003(2) 0.002(2)
C35 0.023(3) 0.056(4) 0.034(3) 0.004(3) 0.007(2) 0.006(2)
C36 0.033(3) 0.064(4) 0.023(3) -0.003(3) 0.001(2) 0.003(3)
C37 0.034(3) 0.047(3) 0.038(3) -0.016(3) -0.001(2) -0.001(3)
C38 0.031(3) 0.036(3) 0.030(3) -0.005(2) 0.003(2) 0.005(2)
C39 0.031(3) 0.027(3) 0.036(3) -0.009(2) -0.005(2) 0.000(2)
C40 0.041(3) 0.027(3) 0.039(3) -0.005(2) 0.001(2) -0.010(2)
C41 0.040(3) 0.019(3) 0.050(3) -0.002(2) 0.013(3) 0.000(2)
C42 0.031(3) 0.022(3) 0.037(3) 0.006(2) 0.005(2) -0.002(2)
C43 0.026(3) 0.035(3) 0.025(2) 0.005(2) 0.002(2) 0.002(2)
C44 0.047(3) 0.043(3) 0.035(3) 0.010(3) 0.010(3) -0.005(3)
C45 0.045(3) 0.071(4) 0.024(3) 0.006(3) 0.009(2) -0.006(3)
C46 0.041(3) 0.063(4) 0.030(3) -0.008(3) 0.009(2) 0.000(3)
C47 0.042(3) 0.041(3) 0.033(3) -0.006(2) 0.010(2) -0.005(3)
C48 0.026(3) 0.030(3) 0.034(3) -0.002(2) 0.007(2) 0.000(2)
C49 0.026(2) 0.019(2) 0.026(2) 0.0001(19) 0.000(2) 0.0079(19)
C50 0.030(3) 0.036(3) 0.029(3) 0.002(2) 0.008(2) 0.003(2)
C51 0.040(3) 0.042(3) 0.031(3) 0.010(2) 0.008(2) 0.007(3)
C52 0.031(3) 0.050(4) 0.031(3) 0.006(3) -0.004(2) 0.008(2)
C53 0.021(2) 0.042(3) 0.033(3) 0.004(2) -0.004(2) 0.003(2)
C54 0.030(3) 0.023(2) 0.023(2) 0.0012(19) 0.002(2) 0.005(2)
C55 0.025(2) 0.027(3) 0.028(3) 0.001(2) 0.001(2) 0.004(2)
C56 0.037(3) 0.023(3) 0.032(3) 0.000(2) 0.014(2) 0.003(2)
C57 0.038(3) 0.028(3) 0.030(3) 0.001(2) 0.010(2) 0.005(2)
C58 0.033(3) 0.027(3) 0.028(3) -0.003(2) 0.003(2) 0.004(2)
C59 0.035(3) 0.029(3) 0.030(3) 0.002(2) 0.010(2) 0.005(2)
C60 0.053(4) 0.034(3) 0.040(3) -0.002(3) 0.013(3) 0.001(3)
C61 0.050(4) 0.039(3) 0.062(4) 0.010(3) 0.025(3) -0.001(3)
C62 0.048(4) 0.063(4) 0.047(4) 0.023(3) 0.024(3) 0.016(3)
C63 0.040(3) 0.077(5) 0.032(3) 0.012(3) 0.006(3) 0.003(3)
C64 0.037(3) 0.048(3) 0.033(3) 0.004(3) 0.009(2) 0.003(3)
C65 0.048(3) 0.033(3) 0.032(3) -0.009(2) 0.003(2) -0.007(3)
C66 0.074(4) 0.025(3) 0.065(4) 0.006(3) 0.033(4) 0.005(3)

loop_
_atom_type_symbol
_atom_type_description
_atom_type_scat_dispersion_real
_atom_type_scat_dispersion_imag
_atom_type_scat_source
C C 0.0033 0.0016 'International Tables Vol C Tables 4.2.6.8 and 6.1.1.4'
H H 0.0000 0.0000 'International Tables Vol C Tables 4.2.6.8 and 6.1.1.4'
N N 0.0061 0.0033 'International Tables Vol C Tables 4.2.6.8 and 6.1.1.4'
O O 0.0106 0.0060 'International Tables Vol C Tables 4.2.6.8 and 6.1.1.4'
Yb Yb -0.3850 5.5486 'International Tables Vol C Tables 4.2.6.8 and 6.1.1.4'

loop_
_geom_angle_atom_site_label_1
_geom_angle_atom_site_label_2
_geom_angle_atom_site_label_3
_geom_angle
O1 Yb1 O3 86.99(14)
O1 Yb1 O2 144.95(13)
O3 Yb1 O2 85.24(14)
O1 Yb1 O12 75.38(12)
O3 Yb1 O12 89.79(13)
O2 Yb1 O12 70.48(12)
O1 Yb1 N1 74.12(13)
O3 Yb1 N1 98.72(13)
O2 Yb1 N1 140.88(13)
O12 Yb1 N1 147.77(13)
O1 Yb1 N2 136.96(13)
O3 Yb1 N2 78.12(13)
O2 Yb1 N2 74.21(13)
O12 Yb1 N2 143.46(12)
N1 Yb1 N2 68.71(13)
O1 Yb1 O10 122.05(14)
O3 Yb1 O10 147.10(13)
O2 Yb1 O10 78.61(14)
O12 Yb1 O10 110.99(13)
N1 Yb1 O10 77.47(13)
N2 Yb1 O10 70.01(13)
O1 Yb1 O9 79.99(14)
O3 Yb1 O9 161.69(13)
O2 Yb1 O9 98.05(15)
O12 Yb1 O9 74.56(13)
N1 Yb1 O9 90.09(14)
N2 Yb1 O9 120.15(12)
O10 Yb1 O9 50.57(12)
O1 Yb1 N9 102.21(14)
O3 Yb1 N9 170.80(13)
O2 Yb1 N9 87.07(14)
O12 Yb1 N9 92.39(12)
N1 Yb1 N9 84.13(12)
N2 Yb1 N9 94.94(13)
O10 Yb1 N9 25.02(12)
O9 Yb1 N9 25.60(12)
O6 Yb2 O7 95.35(14)
O6 Yb2 O5 147.37(13)
O7 Yb2 O5 82.20(12)
O6 Yb2 O4 92.68(14)
O7 Yb2 O4 169.70(12)
O5 Yb2 O4 87.56(13)
O6 Yb2 O13 74.70(12)
O7 Yb2 O13 92.92(13)
O5 Yb2 O13 72.95(12)
O4 Yb2 O13 82.99(13)
O6 Yb2 N5 137.33(13)
O7 Yb2 N5 98.03(14)
O5 Yb2 N5 74.84(13)
O4 Yb2 N5 80.23(14)
O13 Yb2 N5 144.11(13)
O6 Yb2 N6 72.91(13)
O7 Yb2 N6 84.85(13)
O5 Yb2 N6 138.53(13)
O4 Yb2 N6 103.72(13)
O13 Yb2 N6 147.16(12)
N5 Yb2 N6 68.23(13)
C7 N1 C8 116.0(4)
C7 N1 Yb1 129.7(4)
C8 N1 Yb1 114.2(3)
C10 N2 C9 116.9(4)
C10 N2 Yb1 129.4(3)
C9 N2 Yb1 113.2(3)
C23 N3 C24 125.4(5)
C26 N4 C25 125.2(5)
C39 N5 C40 115.6(4)
C39 N5 Yb2 128.3(3)
C40 N5 Yb2 116.0(3)
C42 N6 C41 116.3(4)
C42 N6 Yb2 130.7(3)
C41 N6 Yb2 112.9(3)
C55 N7 C56 123.5(4)
C58 N8 C57 119.7(4)
O11 N9 O10 120.9(4)
O11 N9 O9 121.9(5)
O10 N9 O9 117.2(4)
O11 N9 Yb1 176.3(4)
O10 N9 Yb1 57.3(2)
O9 N9 Yb1 60.0(2)
O15 N10 O16 120.4(5)
O15 N10 O14 119.3(4)
O16 N10 O14 120.3(5)
C1 O1 Yb1 143.4(3)
C16 O2 Yb1 138.5(3)
C17 O3 Yb1 153.5(3)
C17 O3 H3C 109.5
Yb1 O3 H3C 87.1
C32 O4 Yb2 138.3(3)
C32 O4 H4A 109.5
Yb2 O4 H4A 95.9
C33 O5 Yb2 138.8(3)
C48 O6 Yb2 145.2(3)
C49 O7 Yb2 144.4(3)
C49 O7 H7C 109.5
Yb2 O7 H7C 92.8
C64 O8 H8E 109.5
N9 O9 Yb1 94.4(3)
N9 O10 Yb1 97.7(3)
C65 O12 Yb1 131.6(3)
C65 O12 H12B 109.5
Yb1 O12 H12B 99.9
C66 O13 Yb2 126.7(3)
C66 O13 H13C 109.5
Yb2 O13 H13C 102.4
O1 C1 C2 120.7(5)
O1 C1 C6 122.2(5)
C2 C1 C6 117.0(5)
C3 C2 C1 121.2(6)
C3 C2 H2A 119.4
C1 C2 H2A 119.4
C2 C3 C4 120.9(6)
C2 C3 H3B 119.5
C4 C3 H3B 119.5
C5 C4 C3 119.5(6)
C5 C4 H4B 120.2
C3 C4 H4B 120.2
C4 C5 C6 121.2(6)
C4 C5 H5A 119.4
C6 C5 H5A 119.4
C5 C6 C1 120.1(5)
C5 C6 C7 117.1(5)
C1 C6 C7 122.8(5)
N1 C7 C6 127.3(5)
N1 C7 H7B 116.3
C6 C7 H7B 116.3
N1 C8 C9 106.6(4)
N1 C8 H8B 110.4
C9 C8 H8B 110.4
N1 C8 H8C 110.4
C9 C8 H8C 110.4
H8B C8 H8C 108.6
N2 C9 C8 107.7(4)
N2 C9 H9A 110.2
C8 C9 H9A 110.2
N2 C9 H9B 110.2
C8 C9 H9B 110.2
H9A C9 H9B 108.5
N2 C10 C11 127.0(5)
N2 C10 H10A 116.5
C11 C10 H10A 116.5
C12 C11 C16 119.1(5)
C12 C11 C10 117.0(5)
C16 C11 C10 123.8(4)
C13 C12 C11 121.7(5)
C13 C12 H12A 119.2
C11 C12 H12A 119.2
C12 C13 C14 119.2(5)
C12 C13 H13A 120.4
C14 C13 H13A 120.4
C13 C14 C15 120.6(5)
C13 C14 H14A 119.7
C15 C14 H14A 119.7
C14 C15 C16 121.7(5)
C14 C15 H15A 119.2
C16 C15 H15A 119.2
O2 C16 C15 120.3(5)
O2 C16 C11 122.0(4)
C15 C16 C11 117.6(4)
O3 C17 C22 120.6(4)
O3 C17 C18 121.8(5)
C22 C17 C18 117.6(5)
C19 C18 C17 120.5(6)
C19 C18 H18A 119.7
C17 C18 H18A 119.7
C18 C19 C20 121.8(6)
C18 C19 H19A 119.1
C20 C19 H19A 119.1
C21 C20 C19 119.3(6)
C21 C20 H20A 120.3
C19 C20 H20A 120.3
C20 C21 C22 120.1(6)
C20 C21 H21A 119.9
C22 C21 H21A 119.9
C17 C22 C21 120.6(5)
C17 C22 C23 121.2(5)
C21 C22 C23 117.9(5)
N3 C23 C22 124.4(6)
N3 C23 H23A 117.8
C22 C23 H23A 117.8
C25 C24 N3 104.4(6)
C25 C24 H24A 110.9
N3 C24 H24A 110.9
C25 C24 H24B 110.9
N3 C24 H24B 110.9
H24A C24 H24B 108.9
C24 C25 N4 104.3(6)
C24 C25 H25A 110.9
N4 C25 H25A 110.9
C24 C25 H25B 110.9
N4 C25 H25B 110.9
H25A C25 H25B 108.9
N4 C26 C27 126.4(5)
N4 C26 H26A 116.8
C27 C26 H26A 116.8
C26 C27 C28 119.6(5)
C26 C27 C32 120.8(5)
C28 C27 C32 119.5(5)
C29 C28 C27 121.1(5)
C29 C28 H28A 119.5
C27 C28 H28A 119.5
C28 C29 C30 119.3(5)
C28 C29 H29A 120.4
C30 C29 H29A 120.4
C31 C30 C29 121.3(5)
C31 C30 H30A 119.3
C29 C30 H30A 119.3
C30 C31 C32 121.5(5)
C30 C31 H31A 119.2
C32 C31 H31A 119.2
O4 C32 C31 122.3(5)
O4 C32 C27 120.4(4)
C31 C32 C27 117.3(4)
O5 C33 C34 119.4(5)
O5 C33 C38 122.1(5)
C34 C33 C38 118.5(5)
C35 C34 C33 120.7(5)
C35 C34 H34A 119.7
C33 C34 H34A 119.7
C36 C35 C34 120.2(5)
C36 C35 H35A 119.9
C34 C35 H35A 119.9
C37 C36 C35 120.0(5)
C37 C36 H36A 120.0
C35 C36 H36A 120.0
C36 C37 C38 121.4(5)
C36 C37 H37A 119.3
C38 C37 H37A 119.3
C37 C38 C33 119.2(5)
C37 C38 C39 117.0(5)
C33 C38 C39 123.8(5)
N5 C39 C38 127.7(5)
N5 C39 H39A 116.1
C38 C39 H39A 116.1
N5 C40 C41 108.1(4)
N5 C40 H40A 110.1
C41 C40 H40A 110.1
N5 C40 H40B 110.1
C41 C40 H40B 110.1
H40A C40 H40B 108.4
N6 C41 C40 107.5(4)
N6 C41 H41A 110.2
C40 C41 H41A 110.2
N6 C41 H41B 110.2
C40 C41 H41B 110.2
H41A C41 H41B 108.5
N6 C42 C43 126.8(5)
N6 C42 H42A 116.6
C43 C42 H42A 116.6
C44 C43 C48 119.3(5)
C44 C43 C42 118.1(5)
C48 C43 C42 122.6(4)
C45 C44 C43 121.3(5)
C45 C44 H44A 119.3
C43 C44 H44A 119.3
C44 C45 C46 119.4(5)
C44 C45 H45A 120.3
C46 C45 H45A 120.3
C47 C46 C45 121.2(5)
C47 C46 H46A 119.4
C45 C46 H46A 119.4
C46 C47 C48 121.1(5)
C46 C47 H47A 119.5
C48 C47 H47A 119.5
O6 C48 C47 120.7(5)
O6 C48 C43 121.7(4)
C47 C48 C43 117.6(5)
O7 C49 C50 120.6(4)
O7 C49 C54 120.4(4)
C50 C49 C54 118.9(4)
C51 C50 C49 119.7(5)
C51 C50 H50A 120.1
C49 C50 H50A 120.1
C50 C51 C52 121.8(5)
C50 C51 H51A 119.1
C52 C51 H51A 119.1
C53 C52 C51 119.2(5)
C53 C52 H52A 120.4
C51 C52 H52A 120.4
C52 C53 C54 120.7(5)
C52 C53 H53A 119.6
C54 C53 H53A 119.6
C53 C54 C55 117.9(4)
C53 C54 C49 119.5(4)
C55 C54 C49 122.6(4)
N7 C55 C54 123.7(5)
N7 C55 H55A 118.2
C54 C55 H55A 118.2
N7 C56 C57 110.5(4)
N7 C56 H56A 109.5
C57 C56 H56A 109.5
N7 C56 H56B 109.5
C57 C56 H56B 109.5
H56A C56 H56B 108.1
N8 C57 C56 108.9(4)
N8 C57 H57A 109.9
C56 C57 H57A 109.9
N8 C57 H57B 109.9
C56 C57 H57B 109.9
H57A C57 H57B 108.3
N8 C58 C59 121.0(5)
N8 C58 H58A 119.5
C59 C58 H58A 119.5
C60 C59 C64 119.0(5)
C60 C59 C58 120.4(5)
C64 C59 C58 120.5(5)
C61 C60 C59 120.5(6)
C61 C60 H60A 119.7
C59 C60 H60A 119.7
C62 C61 C60 119.1(6)
C62 C61 H61A 120.4
C60 C61 H61A 120.4
C63 C62 C61 120.7(6)
C63 C62 H62A 119.7
C61 C62 H62A 119.7
C64 C63 C62 121.0(6)
C64 C63 H63A 119.5
C62 C63 H63A 119.5
O8 C64 C63 119.4(5)
O8 C64 C59 121.0(5)
C63 C64 C59 119.5(6)
O12 C65 H65A 109.5
O12 C65 H65B 109.5
H65A C65 H65B 109.5
O12 C65 H65C 109.5
H65A C65 H65C 109.5
H65B C65 H65C 109.5
O13 C66 H66A 109.5
O13 C66 H66B 109.5
H66A C66 H66B 109.5
O13 C66 H66C 109.5
H66A C66 H66C 109.5
H66B C66 H66C 109.5

loop_
_geom_bond_atom_site_label_1
_geom_bond_atom_site_label_2
_geom_bond_distance
Yb1 O1 2.163(3)
Yb1 O3 2.202(3)
Yb1 O2 2.205(3)
Yb1 O12 2.353(3)
Yb1 N1 2.443(4)
Yb1 N2 2.462(4)
Yb1 O10 2.463(4)
Yb1 O9 2.520(4)
Yb1 N9 2.901(4)
Yb2 O6 2.157(3)
Yb2 O7 2.191(3)
Yb2 O5 2.202(3)
Yb2 O4 2.248(3)
Yb2 O13 2.371(3)
Yb2 N5 2.448(4)
Yb2 N6 2.459(4)
N1 C7 1.294(6)
N1 C8 1.479(6)
N2 C10 1.272(6)
N2 C9 1.468(6)
N3 C23 1.311(8)
N3 C24 1.543(9)
N4 C26 1.310(7)
N4 C25 1.548(9)
N5 C39 1.284(6)
N5 C40 1.463(6)
N6 C42 1.289(6)
N6 C41 1.468(6)
N7 C55 1.296(6)
N7 C56 1.466(6)
N8 C58 1.279(6)
N8 C57 1.450(6)
N9 O11 1.236(6)
N9 O10 1.238(6)
N9 O9 1.257(5)
N10 O15 1.228(6)
N10 O16 1.235(6)
N10 O14 1.254(6)
O1 C1 1.297(6)
O2 C16 1.308(6)
O3 C17 1.298(6)
O3 H3C 0.8200
O4 C32 1.296(6)
O4 H4A 0.8200
O5 C33 1.308(6)
O6 C48 1.300(6)
O7 C49 1.310(6)
O7 H7C 0.8200
O8 C64 1.347(7)
O8 H8E 0.8200
O12 C65 1.428(6)
O12 H12B 0.8200
O13 C66 1.433(6)
O13 H13C 0.8200
C1 C2 1.406(7)
C1 C6 1.421(8)
C2 C3 1.372(8)
C2 H2A 0.9300
C3 C4 1.391(10)
C3 H3B 0.9300
C4 C5 1.353(9)
C4 H4B 0.9300
C5 C6 1.398(7)
C5 H5A 0.9300
C6 C7 1.432(8)
C7 H7B 0.9300
C8 C9 1.513(7)
C8 H8B 0.9700
C8 H8C 0.9700
C9 H9A 0.9700
C9 H9B 0.9700
C10 C11 1.448(7)
C10 H10A 0.9300
C11 C12 1.408(7)
C11 C16 1.415(7)
C12 C13 1.374(8)
C12 H12A 0.9300
C13 C14 1.377(9)
C13 H13A 0.9300
C14 C15 1.380(7)
C14 H14A 0.9300
C15 C16 1.402(7)
C15 H15A 0.9300
C17 C22 1.408(7)
C17 C18 1.412(7)
C18 C19 1.367(8)
C18 H18A 0.9300
C19 C20 1.397(10)
C19 H19A 0.9300
C20 C21 1.363(9)
C20 H20A 0.9300
C21 C22 1.417(8)
C21 H21A 0.9300
C22 C23 1.421(8)
C23 H23A 0.9300
C24 C25 1.437(9)
C24 H24A 0.9700
C24 H24B 0.9700
C25 H25A 0.9700
C25 H25B 0.9700
C26 C27 1.407(8)
C26 H26A 0.9300
C27 C28 1.416(7)
C27 C32 1.425(7)
C28 C29 1.360(8)
C28 H28A 0.9300
C29 C30 1.395(8)
C29 H29A 0.9300
C30 C31 1.360(7)
C30 H30A 0.9300
C31 C32 1.406(7)
C31 H31A 0.9300
C33 C34 1.409(7)
C33 C38 1.411(7)
C34 C35 1.390(7)
C34 H34A 0.9300
C35 C36 1.391(8)
C35 H35A 0.9300
C36 C37 1.364(8)
C36 H36A 0.9300
C37 C38 1.409(7)
C37 H37A 0.9300
C38 C39 1.443(7)
C39 H39A 0.9300
C40 C41 1.511(8)
C40 H40A 0.9700
C40 H40B 0.9700
C41 H41A 0.9700
C41 H41B 0.9700
C42 C43 1.429(7)
C42 H42A 0.9300
C43 C44 1.409(7)
C43 C48 1.425(7)
C44 C45 1.366(8)
C44 H44A 0.9300
C45 C46 1.383(9)
C45 H45A 0.9300
C46 C47 1.376(8)
C46 H46A 0.9300
C47 C48 1.406(7)
C47 H47A 0.9300
C49 C50 1.400(7)
C49 C54 1.418(7)
C50 C51 1.381(7)
C50 H50A 0.9300
C51 C52 1.392(8)
C51 H51A 0.9300
C52 C53 1.370(7)
C52 H52A 0.9300
C53 C54 1.410(7)
C53 H53A 0.9300
C54 C55 1.419(7)
C55 H55A 0.9300
C56 C57 1.524(7)
C56 H56A 0.9700
C56 H56B 0.9700
C57 H57A 0.9700
C57 H57B 0.9700
C58 C59 1.451(7)
C58 H58A 0.9300
C59 C60 1.391(8)
C59 C64 1.410(8)
C60 C61 1.386(8)
C60 H60A 0.9300
C61 C62 1.381(9)
C61 H61A 0.9300
C62 C63 1.373(9)
C62 H62A 0.9300
C63 C64 1.363(8)
C63 H63A 0.9300
C65 H65A 0.9600
C65 H65B 0.9600
C65 H65C 0.9600
C66 H66A 0.9600
C66 H66B 0.9600
C66 H66C 0.9600
